data_2015562
loop_
_publ_author_name
'Calder\'on, Guillermo'
'Jaramillo-G\'omez, Luz Marina'
'Torre, Jos\'e M. de la'
'Cobo, Justo'
'Low, John N.'
'Glidewell, Christopher'

_publ_section_title
;
 Hydrogen-bonded chains in racemic
 2-benzyl-3-(2-bromophenyl)propiononitrile and hydrogen-bonded sheets
 in methyl 2-benzyl-2-cyano-3-phenylpropionate
;
_journal_coeditor_code GG3038
_journal_issue 9
_journal_name_full 'Acta Crystallographica Section C'
_journal_page_first o583
_journal_page_last o586
_journal_paper_doi 10.1107/S0108270106032689
_journal_volume 62
_journal_year 2006
_chemical_formula_iupac 'C18 H17 N O2'
_chemical_formula_moiety 'C18 H17 N O2'
_chemical_formula_sum 'C18 H17 N O2'
_chemical_formula_weight 279.33
_chemical_name_systematic
;
Methyl 2-benzyl-2-cyano-3-phenylpropionate
;
_space_group_IT_number 19
_symmetry_cell_setting orthorhombic
_symmetry_space_group_name_Hall 'P 2ac 2ab'
_symmetry_space_group_name_H-M 'P 21 21 21'
_atom_sites_solution_hydrogens geom
_atom_sites_solution_primary direct
_atom_sites_solution_secondary difmap
_cell_angle_alpha 90.00
_cell_angle_beta 90.00
_cell_angle_gamma 90.00
_cell_formula_units_Z 4
_cell_length_a 9.2000(3)
_cell_length_b 9.3280(2)
_cell_length_c 18.3031(5)
_cell_measurement_reflns_used 2053
_cell_measurement_temperature 120(2)
_cell_measurement_theta_max 27.48
_cell_measurement_theta_min 3.11
_cell_volume 1570.73(7)
_computing_cell_refinement 'DENZO (Otwinowski & Minor, 1997) and COLLECT'
_computing_data_collection 'COLLECT (Hooft, 1999)'
_computing_data_reduction 'DENZO and COLLECT'
_computing_molecular_graphics 'PLATON (Spek, 2003)'
_computing_publication_material 'SHELXL97 and PRPKAPPA (Ferguson, 1999)'
_computing_structure_refinement 'OSCAIL (McArdle, 2003) and SHELXL97 (Sheldrick, 1997)'
_computing_structure_solution 'SIR2004 (Burla <i>et al.</i>,  2005)'
_diffrn_ambient_temperature 120(2)
_diffrn_detector_area_resol_mean 9.091
_diffrn_measured_fraction_theta_full 0.996
_diffrn_measured_fraction_theta_max 0.996
_diffrn_measurement_device_type 'Bruker--Nonius KappaCCD'
_diffrn_measurement_method '\f and \w scans'
_diffrn_radiation_monochromator graphite
_diffrn_radiation_source 'Bruker-Nonius FR591 rotating anode'
_diffrn_radiation_type 'Mo K\a'
_diffrn_radiation_wavelength 0.71073
_diffrn_reflns_av_R_equivalents 0.0308
_diffrn_reflns_av_sigmaI/netI 0.0231
_diffrn_reflns_limit_h_max 11
_diffrn_reflns_limit_h_min -11
_diffrn_reflns_limit_k_max 9
_diffrn_reflns_limit_k_min -12
_diffrn_reflns_limit_l_max 23
_diffrn_reflns_limit_l_min -23
_diffrn_reflns_number 13755
_diffrn_reflns_theta_full 27.48
_diffrn_reflns_theta_max 27.48
_diffrn_reflns_theta_min 3.11
_diffrn_standards_decay_% 0
_exptl_absorpt_coefficient_mu 0.077
_exptl_absorpt_correction_T_max 0.976
_exptl_absorpt_correction_T_min 0.938
_exptl_absorpt_correction_type multi-scan
_exptl_absorpt_process_details '(SADABS; Sheldrick, 2003)'
_exptl_crystal_colour colourless
_exptl_crystal_density_diffrn 1.181
_exptl_crystal_density_method 'not measured'
_exptl_crystal_description block
_exptl_crystal_F_000 592
_exptl_crystal_size_max 0.70
_exptl_crystal_size_mid 0.45
_exptl_crystal_size_min 0.32
_refine_diff_density_max 0.170
_refine_diff_density_min -0.129
_refine_ls_extinction_coef 0.036(4)
_refine_ls_extinction_expression Fc^*^=kFc[1+0.001xFc^2^\l^3^/sin(2\q)]^-1/4^
_refine_ls_extinction_method SHELXL97
_refine_ls_goodness_of_fit_ref 1.140
_refine_ls_hydrogen_treatment constr
_refine_ls_matrix_type full
_refine_ls_number_parameters 192
_refine_ls_number_reflns 2053
_refine_ls_number_restraints 0
_refine_ls_restrained_S_all 1.140
_refine_ls_R_factor_all 0.0368
_refine_ls_R_factor_gt 0.0307
_refine_ls_shift/su_max 0.000
_refine_ls_shift/su_mean 0.000
_refine_ls_structure_factor_coef Fsqd
_refine_ls_weighting_details 'w=1/[\s^2^(Fo^2^)+(0.0366P)^2^+0.1369P] where P=(Fo^2^+2Fc^2^)/3'
_refine_ls_weighting_scheme calc
_refine_ls_wR_factor_gt 0.0729
_refine_ls_wR_factor_ref 0.0759
_reflns_number_gt 1845
_reflns_number_total 2053
_reflns_threshold_expression I>2\s(I)
_cod_data_source_file gg3038.cif
_cod_data_source_block II
_cod_database_code 2015562
_cod_database_fobs_code 2015562

loop_
_symmetry_equiv_pos_as_xyz
'x, y, z'
'-x+1/2, -y, z+1/2'
'x+1/2, -y+1/2, -z'
'-x, y+1/2, -z+1/2'

loop_
_atom_site_type_symbol
_atom_site_label
_atom_site_fract_x
_atom_site_fract_y
_atom_site_fract_z
_atom_site_U_iso_or_equiv
_atom_site_adp_type
_atom_site_calc_flag
_atom_site_refinement_flags
_atom_site_occupancy
N N1 0.63881(15) 0.53190(14) 0.58573(8) 0.0341(3) Uani d . 1
C C1 0.71766(16) 0.46636(15) 0.62054(8) 0.0243(3) Uani d . 1
C C2 0.81637(15) 0.38743(15) 0.66989(7) 0.0224(3) Uani d . 1
C C3 0.91664(16) 0.28559(15) 0.62827(7) 0.0232(3) Uani d . 1
O O1 0.99765(12) 0.20544(11) 0.65954(5) 0.0307(3) Uani d . 1
O O2 0.90626(13) 0.29829(12) 0.55649(5) 0.0344(3) Uani d . 1
C C4 1.0061(3) 0.2090(2) 0.51535(8) 0.0555(6) Uani d . 1
C C17 0.91542(16) 0.49774(15) 0.71047(8) 0.0263(3) Uani d . 1
C C11 1.01740(17) 0.57554(15) 0.65934(8) 0.0268(3) Uani d . 1
C C12 1.15696(18) 0.52370(18) 0.64673(9) 0.0345(4) Uani d . 1
C C13 1.2484(2) 0.5898(2) 0.59672(10) 0.0457(5) Uani d . 1
C C14 1.2012(2) 0.7079(2) 0.55842(10) 0.0490(5) Uani d . 1
C C15 1.0648(2) 0.7621(2) 0.57103(10) 0.0474(5) Uani d . 1
C C16 0.97331(19) 0.69705(17) 0.62138(9) 0.0356(4) Uani d . 1
C C27 0.72551(17) 0.30095(16) 0.72641(7) 0.0265(3) Uani d . 1
C C21 0.61703(16) 0.20030(16) 0.69218(7) 0.0259(3) Uani d . 1
C C22 0.65887(19) 0.06998(17) 0.66174(9) 0.0352(4) Uani d . 1
C C23 0.5590(2) -0.01746(19) 0.62686(10) 0.0446(5) Uani d . 1
C C24 0.4144(2) 0.0237(2) 0.62290(10) 0.0450(5) Uani d . 1
C C25 0.3702(2) 0.15048(19) 0.65444(9) 0.0398(4) Uani d . 1
C C26 0.47069(17) 0.23822(17) 0.68895(8) 0.0306(4) Uani d . 1
H H4A 1.1063 0.2338 0.5284 0.083 Uiso calc R 1
H H4B 0.9913 0.2248 0.4629 0.083 Uiso calc R 1
H H4C 0.9881 0.1079 0.5269 0.083 Uiso calc R 1
H H17A 0.8533 0.5688 0.7358 0.032 Uiso calc R 1
H H17B 0.9732 0.4468 0.7480 0.032 Uiso calc R 1
H H12 1.1901 0.4419 0.6727 0.041 Uiso calc R 1
H H13 1.3436 0.5534 0.5889 0.055 Uiso calc R 1
H H14 1.2629 0.7518 0.5233 0.059 Uiso calc R 1
H H15 1.0329 0.8445 0.5451 0.057 Uiso calc R 1
H H16 0.8795 0.7360 0.6300 0.043 Uiso calc R 1
H H27A 0.7926 0.2448 0.7575 0.032 Uiso calc R 1
H H27B 0.6730 0.3691 0.7584 0.032 Uiso calc R 1
H H22 0.7575 0.0405 0.6649 0.042 Uiso calc R 1
H H23 0.5895 -0.1054 0.6057 0.054 Uiso calc R 1
H H24 0.3459 -0.0355 0.5985 0.054 Uiso calc R 1
H H25 0.2708 0.1779 0.6525 0.048 Uiso calc R 1
H H26 0.4393 0.3254 0.7107 0.037 Uiso calc R 1

loop_
_atom_site_aniso_label
_atom_site_aniso_U_11
_atom_site_aniso_U_22
_atom_site_aniso_U_33
_atom_site_aniso_U_12
_atom_site_aniso_U_13
_atom_site_aniso_U_23
N1 0.0291(7) 0.0330(7) 0.0403(7) -0.0020(6) -0.0082(6) 0.0052(6)
C1 0.0222(7) 0.0241(7) 0.0266(7) -0.0037(6) -0.0025(6) -0.0007(6)
C2 0.0209(7) 0.0255(7) 0.0209(6) 0.0001(6) -0.0042(5) 0.0002(5)
C3 0.0236(7) 0.0234(7) 0.0226(6) -0.0045(6) -0.0026(5) 0.0016(6)
O1 0.0281(6) 0.0356(6) 0.0283(5) 0.0065(5) -0.0007(5) 0.0059(5)
O2 0.0470(7) 0.0366(6) 0.0194(5) 0.0139(6) -0.0019(5) -0.0012(5)
C4 0.0804(15) 0.0610(12) 0.0252(8) 0.0356(13) 0.0064(9) -0.0030(8)
C17 0.0239(7) 0.0315(8) 0.0234(7) -0.0019(6) -0.0038(6) -0.0050(6)
C11 0.0261(7) 0.0269(7) 0.0274(7) -0.0067(6) -0.0040(6) -0.0064(6)
C12 0.0277(8) 0.0318(8) 0.0439(9) -0.0051(7) -0.0007(7) -0.0096(7)
C13 0.0341(9) 0.0471(11) 0.0558(10) -0.0130(9) 0.0122(9) -0.0231(9)
C14 0.0534(12) 0.0518(11) 0.0419(9) -0.0267(10) 0.0118(8) -0.0094(9)
C15 0.0568(12) 0.0397(10) 0.0457(10) -0.0190(9) -0.0076(9) 0.0075(8)
C16 0.0318(9) 0.0306(8) 0.0444(9) -0.0068(7) -0.0067(7) -0.0006(7)
C27 0.0258(8) 0.0322(8) 0.0215(6) -0.0006(7) -0.0010(6) 0.0019(6)
C21 0.0261(7) 0.0299(7) 0.0216(6) -0.0045(6) 0.0011(6) 0.0055(6)
C22 0.0341(9) 0.0328(8) 0.0386(8) -0.0023(7) 0.0044(8) 0.0009(7)
C23 0.0536(12) 0.0360(9) 0.0442(9) -0.0153(9) 0.0086(9) -0.0052(8)
C24 0.0460(11) 0.0481(10) 0.0409(9) -0.0261(9) -0.0012(8) 0.0028(8)
C25 0.0280(8) 0.0509(10) 0.0405(9) -0.0137(8) -0.0001(8) 0.0110(8)
C26 0.0265(8) 0.0357(8) 0.0295(7) -0.0022(6) 0.0043(6) 0.0055(7)

loop_
_atom_type_symbol
_atom_type_description
_atom_type_scat_dispersion_real
_atom_type_scat_dispersion_imag
_atom_type_scat_source
C C 0.0033 0.0000 'International Tables Vol C Tables 4.2.6.8 and 6.1.1.4'
H H 0.0000 0.0000 'International Tables Vol C Tables 4.2.6.8 and 6.1.1.4'
N N 0.0061 0.0000 'International Tables Vol C Tables 4.2.6.8 and 6.1.1.4'
O O 0.0106 0.0000 'International Tables Vol C Tables 4.2.6.8 and 6.1.1.4'

loop_
_geom_angle_atom_site_label_1
_geom_angle_atom_site_label_2
_geom_angle_atom_site_label_3
_geom_angle
_geom_angle_publ_flag
N1 C1 C2 176.10(15) no
C1 C2 C3 112.10(11) no
C1 C2 C27 109.55(11) no
C3 C2 C27 109.49(11) no
C1 C2 C17 108.72(11) no
C3 C2 C17 107.12(11) no
C27 C2 C17 109.81(11) no
O1 C3 O2 125.04(13) no
O1 C3 C2 121.61(12) no
O2 C3 C2 113.33(12) no
C3 O2 C4 114.73(12) no
O2 C4 H4A 109.5 no
O2 C4 H4B 109.5 no
H4A C4 H4B 109.5 no
O2 C4 H4C 109.5 no
H4A C4 H4C 109.5 no
H4B C4 H4C 109.5 no
C11 C17 C2 112.59(11) no
C11 C17 H17A 109.1 no
C2 C17 H17A 109.1 no
C11 C17 H17B 109.1 no
C2 C17 H17B 109.1 no
H17A C17 H17B 107.8 no
C16 C11 C12 118.02(15) no
C16 C11 C17 121.34(14) no
C12 C11 C17 120.59(14) no
C13 C12 C11 120.98(16) no
C13 C12 H12 119.5 no
C11 C12 H12 119.5 no
C14 C13 C12 120.00(18) no
C14 C13 H13 120.0 no
C12 C13 H13 120.0 no
C15 C14 C13 119.86(17) no
C15 C14 H14 120.1 no
C13 C14 H14 120.1 no
C14 C15 C16 120.36(18) no
C14 C15 H15 119.8 no
C16 C15 H15 119.8 no
C15 C16 C11 120.75(17) no
C15 C16 H16 119.6 no
C11 C16 H16 119.6 no
C21 C27 C2 113.75(11) no
C21 C27 H27A 108.8 no
C2 C27 H27A 108.8 no
C21 C27 H27B 108.8 no
C2 C27 H27B 108.8 no
H27A C27 H27B 107.7 no
C22 C21 C26 118.17(15) no
C22 C21 C27 121.84(14) no
C26 C21 C27 119.97(14) no
C23 C22 C21 121.05(16) no
C23 C22 H22 119.5 no
C21 C22 H22 119.5 no
C22 C23 C24 119.85(17) no
C22 C23 H23 120.1 no
C24 C23 H23 120.1 no
C25 C24 C23 119.93(17) no
C25 C24 H24 120.0 no
C23 C24 H24 120.0 no
C24 C25 C26 120.07(18) no
C24 C25 H25 120.0 no
C26 C25 H25 120.0 no
C25 C26 C21 120.90(16) no
C25 C26 H26 119.6 no
C21 C26 H26 119.6 no

loop_
_geom_bond_atom_site_label_1
_geom_bond_atom_site_label_2
_geom_bond_distance
_geom_bond_publ_flag
N1 C1 1.1428(18) y
C1 C2 1.4773(19) y
C2 C3 1.5277(19) no
C2 C27 1.5555(19) no
C2 C17 1.5622(19) no
C3 O1 1.2009(17) no
C3 O2 1.3225(17) no
O2 C4 1.451(2) no
C4 H4A 0.98 no
C4 H4B 0.98 no
C4 H4C 0.98 no
C17 C11 1.511(2) no
C17 H17A 0.99 no
C17 H17B 0.99 no
C11 C16 1.390(2) no
C11 C12 1.391(2) no
C12 C13 1.388(2) no
C12 H12 0.95 no
C13 C14 1.376(3) no
C13 H13 0.95 no
C14 C15 1.372(3) no
C14 H14 0.95 no
C15 C16 1.388(2) no
C15 H15 0.95 no
C16 H16 0.95 no
C27 C21 1.507(2) no
C27 H27A 0.99 no
C27 H27B 0.99 no
C21 C22 1.391(2) no
C21 C26 1.393(2) no
C22 C23 1.385(2) no
C22 H22 0.95 no
C23 C24 1.386(3) no
C23 H23 0.95 no
C24 C25 1.377(3) no
C24 H24 0.95 no
C25 C26 1.387(2) no
C25 H25 0.95 no
C26 H26 0.95 no

loop_
_geom_hbond_atom_site_label_D
_geom_hbond_atom_site_label_H
_geom_hbond_atom_site_label_A
_geom_hbond_site_symmetry_A
_geom_hbond_distance_DH
_geom_hbond_distance_HA
_geom_hbond_distance_DA
_geom_hbond_angle_DHA
_geom_hbond_publ_flag
C25 H25 O1 1_455 0.95 2.53 3.467(2) 169 y
C27 H27A Cg 4_746 0.99 2.77 3.6799(15) 153 y

loop_
_geom_torsion_atom_site_label_1
_geom_torsion_atom_site_label_2
_geom_torsion_atom_site_label_3
_geom_torsion_atom_site_label_4
_geom_torsion
_geom_torsion_publ_flag
C1 C2 C3 O1 -174.96(13) no
C27 C2 C3 O1 -53.17(17) no
C17 C2 C3 O1 65.86(16) no
C27 C2 C3 O2 128.27(13) no
C17 C2 C3 O2 -112.71(13) no
O1 C3 O2 C4 -1.9(2) no
C1 C2 C17 C11 -65.72(15) no
C3 C2 C17 C11 55.62(15) no
C27 C2 C17 C11 174.44(12) y
C2 C17 C11 C16 84.86(16) no
C2 C17 C11 C12 -92.52(16) y
C1 C2 C3 O2 6.48(17) y
C16 C11 C12 C13 -1.2(2) no
C17 C11 C12 C13 176.28(14) no
C11 C12 C13 C14 -0.4(2) no
C12 C13 C14 C15 1.5(3) no
C13 C14 C15 C16 -1.0(3) no
C14 C15 C16 C11 -0.6(3) no
C12 C11 C16 C15 1.7(2) no
C17 C11 C16 C15 -175.78(15) no
C1 C2 C27 C21 55.74(15) no
C3 C2 C27 C21 -67.58(15) no
C17 C2 C27 C21 175.07(12) y
C2 C27 C21 C22 77.05(17) y
C2 C3 O2 C4 176.60(14) y
C2 C27 C21 C26 -101.50(16) no
C26 C21 C22 C23 2.3(2) no
C27 C21 C22 C23 -176.31(14) no
C21 C22 C23 C24 -1.0(3) no
C22 C23 C24 C25 -0.8(3) no
C23 C24 C25 C26 1.2(3) no
C24 C25 C26 C21 0.2(2) no
C22 C21 C26 C25 -1.9(2) no
C27 C21 C26 C25 176.73(13) no

loop_
_cod_related_entry_id
_cod_related_entry_database
_cod_related_entry_code
1 ChemSpider 2011763
